data_2203235
loop_
_publ_author_name
'You-Quan Zhu'
'Hai-Bin Song'
'Jian-Rong Li'
'Chang-Sheng Yao'
'Fang-Zhong Hu'
'Xiao-Mao Zou'
'Hua-Zheng Yang'

_publ_section_title
;
 1-Benzyl-3-(\a-hydroxybenzylidene)pyrrolidine-2,4-dione
;
_journal_issue 2
_journal_name_full 'Acta Crystallographica Section E'
_journal_page_first o196
_journal_page_last o198
_journal_paper_doi 10.1107/S1600536804000364
_journal_volume 60
_journal_year 2004
_chemical_formula_iupac 'C18 H15 N O3'
_chemical_formula_moiety 'C18 H15 N O3'
_chemical_formula_sum 'C18 H15 N O3'
_chemical_formula_weight 293.31
_chemical_name_systematic 1-Benzyl-3-(\a-hydroxybenzylidene)pyrrolidine-2,4-dione
_space_group_IT_number 19
_symmetry_cell_setting orthorhombic
_symmetry_space_group_name_Hall 'P 2ac 2ab'
_symmetry_space_group_name_H-M 'P 21 21 21'
_atom_sites_solution_hydrogens geom
_atom_sites_solution_primary direct
_atom_sites_solution_secondary difmap
_cell_angle_alpha 90.00
_cell_angle_beta 90.00
_cell_angle_gamma 90.00
_cell_formula_units_Z 4
_cell_length_a 5.569(3)
_cell_length_b 15.062(7)
_cell_length_c 18.245(9)
_cell_measurement_reflns_used 765
_cell_measurement_temperature 293(2)
_cell_measurement_theta_max 19.59
_cell_measurement_theta_min 2.61
_cell_volume 1530.4(13)
_computing_cell_refinement SMART
_computing_data_collection 'SMART (Bruker, 1999)'
_computing_data_reduction 'SAINT (Bruker, 1999)'
_computing_molecular_graphics 'SHELXTL (Bruker, 1999)'
_computing_publication_material SHELXTL
_computing_structure_refinement 'SHELXL97 (Sheldrick, 1997)'
_computing_structure_solution 'SHELXS97 (Sheldrick, 1990)'
_diffrn_ambient_temperature 293(2)
_diffrn_measured_fraction_theta_full 0.999
_diffrn_measured_fraction_theta_max 0.999
_diffrn_measurement_device_type 'Bruker SMART CCD area-detector'
_diffrn_measurement_method '\f and \w'
_diffrn_radiation_monochromator graphite
_diffrn_radiation_source 'fine-focus sealed tube'
_diffrn_radiation_type MoK\a
_diffrn_radiation_wavelength 0.71073
_diffrn_reflns_av_R_equivalents 0.0602
_diffrn_reflns_av_sigmaI/netI 0.0552
_diffrn_reflns_limit_h_max 5
_diffrn_reflns_limit_h_min -6
_diffrn_reflns_limit_k_max 18
_diffrn_reflns_limit_k_min -14
_diffrn_reflns_limit_l_max 21
_diffrn_reflns_limit_l_min -22
_diffrn_reflns_number 8033
_diffrn_reflns_theta_full 26.39
_diffrn_reflns_theta_max 26.39
_diffrn_reflns_theta_min 2.23
_diffrn_standards_number 0
_exptl_absorpt_coefficient_mu 0.087
_exptl_absorpt_correction_type none
_exptl_crystal_colour Colourless
_exptl_crystal_density_diffrn 1.273
_exptl_crystal_density_meas ?
_exptl_crystal_description Prism
_exptl_crystal_F_000 616
_exptl_crystal_size_max 0.20
_exptl_crystal_size_mid 0.18
_exptl_crystal_size_min 0.16
_refine_diff_density_max 0.168
_refine_diff_density_min -0.124
_refine_ls_extinction_method none
_refine_ls_goodness_of_fit_ref 1.069
_refine_ls_hydrogen_treatment constr
_refine_ls_matrix_type full
_refine_ls_number_parameters 200
_refine_ls_number_reflns 1830
_refine_ls_number_restraints 0
_refine_ls_restrained_S_all 1.069
_refine_ls_R_factor_all 0.1120
_refine_ls_R_factor_gt 0.0593
_refine_ls_shift/su_max 0.000
_refine_ls_shift/su_mean 0.000
_refine_ls_structure_factor_coef Fsqd
_refine_ls_weighting_details 'calc w = 1/[\s^2^(Fo^2^)+(0.0612P)^2^] where P = (Fo^2^+2Fc^2^)/3'
_refine_ls_weighting_scheme calc
_refine_ls_wR_factor_gt 0.1132
_refine_ls_wR_factor_ref 0.1307
_reflns_number_gt 1101
_reflns_number_total 1830
_reflns_threshold_expression I>2\s(I)
_cod_data_source_file wk6005.cif
_cod_data_source_block Ib
_cod_depositor_comments
;
The following automatic conversions were performed:
'_symmetry_cell_setting' value 'Orthorhombic' changed to 'orthorhombic'
according to '/home/saulius/struct/CIF-dictionaries/cif_core.dic'
dictionary named 'cif_core.dic' version 2.4.1 from
2010-06-29.

'_geom_angle_publ_flag' value 'Yes' changed to 'yes'
according to '/home/saulius/struct/CIF-dictionaries/cif_core.dic'
dictionary named 'cif_core.dic' version 2.4.1 from 2010-06-29 (18
times).

'_geom_bond_publ_flag' value 'Yes' changed to 'yes' according to
'/home/saulius/struct/CIF-dictionaries/cif_core.dic' dictionary named
'cif_core.dic' version 2.4.1 from 2010-06-29 (15
times).

'_geom_hbond_publ_flag' value 'Yes' changed to 'yes' according to
'/home/saulius/struct/CIF-dictionaries/cif_core.dic' dictionary named
'cif_core.dic' version 2.4.1 from 2010-06-29 (5
times).

'_geom_torsion_publ_flag' value 'Yes' changed to 'yes' according
to '/home/saulius/struct/CIF-dictionaries/cif_core.dic' dictionary named
'cif_core.dic' version 2.4.1 from 2010-06-29 (17 times).

Automatic conversion script
Id: cif_fix_enum 1527 2010-12-29 10:47:43Z saulius 

The following automatic conversions were performed:

'_symmetry_cell_setting' value 'Orthorhombic' changed to
'orthorhombic' according to
/home/saulius/struct/CIF-dictionaries/cif_core.dic dictionary named
'cif_core.dic' version 2.4.1 from 2010-06-29.

'_geom_bond_publ_flag'
value 'Yes' changed to 'yes' according to
/home/saulius/struct/CIF-dictionaries/cif_core.dic dictionary named
'cif_core.dic' version 2.4.1 from 2010-06-29 (15
times).

'_geom_angle_publ_flag' value 'Yes' changed to 'yes'
according to /home/saulius/struct/CIF-dictionaries/cif_core.dic
dictionary named 'cif_core.dic' version 2.4.1 from 2010-06-29 (18
times).

'_geom_torsion_publ_flag' value 'Yes' changed to 'yes'
according to /home/saulius/struct/CIF-dictionaries/cif_core.dic
dictionary named 'cif_core.dic' version 2.4.1 from 2010-06-29 (17
times).

'_geom_hbond_publ_flag' value 'Yes' changed to 'yes'
according to /home/saulius/struct/CIF-dictionaries/cif_core.dic
dictionary named 'cif_core.dic' version 2.4.1 from 2010-06-29 (5
times).

Automatic conversion script
Id: cif_fix_values 1715 2011-07-08 13:25:40Z adriana 
;
_cod_original_cell_volume 1530.3(12)
_cod_database_code 2203235
_cod_database_fobs_code 2203235

loop_
_symmetry_equiv_pos_as_xyz
'x, y, z'
'-x+1/2, -y, z+1/2'
'-x, y+1/2, -z+1/2'
'x+1/2, -y+1/2, -z'

loop_
_atom_site_label
_atom_site_fract_x
_atom_site_fract_y
_atom_site_fract_z
_atom_site_U_iso_or_equiv
_atom_site_adp_type
_atom_site_calc_flag
_atom_site_refinement_flags
_atom_site_occupancy
_atom_site_type_symbol
N1 0.4162(5) 0.93032(19) 0.50795(15) 0.0538(8) Uani d . 1 N
O1 0.0652(6) 0.8564(2) 0.69333(15) 0.0827(10) Uani d . 1 O
H1 0.0445 0.8981 0.6650 0.124 Uiso calc R 1 H
O2 0.1031(5) 0.96084(19) 0.58696(14) 0.0748(9) Uani d . 1 O
O3 0.6987(5) 0.7356(2) 0.57159(17) 0.0971(11) Uani d . 1 O
C1 0.2485(7) 0.8076(3) 0.67039(19) 0.0549(10) Uani d . 1 C
C2 0.2854(7) 0.7274(3) 0.71659(19) 0.0569(10) Uani d . 1 C
C3 0.1150(8) 0.7062(3) 0.7693(2) 0.0825(14) Uani d . 1 C
H3 -0.0187 0.7425 0.7749 0.099 Uiso calc R 1 H
C4 0.1397(10) 0.6317(4) 0.8139(3) 0.0948(16) Uani d . 1 C
H4 0.0225 0.6187 0.8486 0.114 Uiso calc R 1 H
C5 0.3339(10) 0.5779(4) 0.8070(3) 0.0899(16) Uani d . 1 C
H5 0.3480 0.5276 0.8362 0.108 Uiso calc R 1 H
C6 0.5088(11) 0.5978(4) 0.7572(3) 0.0977(17) Uani d . 1 C
H6 0.6438 0.5617 0.7534 0.117 Uiso calc R 1 H
C7 0.4859(9) 0.6726(3) 0.7114(2) 0.0854(15) Uani d . 1 C
H7 0.6056 0.6855 0.6775 0.102 Uiso calc R 1 H
C8 0.3718(6) 0.8355(2) 0.60767(18) 0.0468(9) Uani d . 1 C
C9 0.2828(6) 0.9146(3) 0.5680(2) 0.0512(9) Uani d . 1 C
C10 0.6063(7) 0.8650(3) 0.4991(2) 0.0593(10) Uani d . 1 C
H10A 0.7630 0.8931 0.5009 0.071 Uiso calc R 1 H
H10B 0.5902 0.8339 0.4528 0.071 Uiso calc R 1 H
C11 0.5726(7) 0.8011(3) 0.5638(2) 0.0585(10) Uani d . 1 C
C12 0.3516(7) 0.9935(3) 0.4494(2) 0.0672(11) Uani d . 1 C
H12A 0.2121 1.0274 0.4646 0.081 Uiso calc R 1 H
H12B 0.3085 0.9606 0.4056 0.081 Uiso calc R 1 H
C13 0.5537(7) 1.0570(2) 0.4312(2) 0.0558(10) Uani d . 1 C
C14 0.6461(9) 1.1135(3) 0.4836(2) 0.0789(13) Uani d . 1 C
H14 0.5838 1.1123 0.5309 0.095 Uiso calc R 1 H
C15 0.8302(9) 1.1720(3) 0.4669(3) 0.0902(15) Uani d . 1 C
H15 0.8895 1.2098 0.5029 0.108 Uiso calc R 1 H
C16 0.9255(9) 1.1746(3) 0.3977(3) 0.0869(14) Uani d . 1 C
H16 1.0484 1.2141 0.3866 0.104 Uiso calc R 1 H
C17 0.8380(10) 1.1183(4) 0.3452(3) 0.0973(17) Uani d . 1 C
H17 0.9020 1.1196 0.2981 0.117 Uiso calc R 1 H
C18 0.6546(9) 1.0595(4) 0.3618(2) 0.0853(15) Uani d . 1 C
H18 0.5983 1.0211 0.3257 0.102 Uiso calc R 1 H

loop_
_atom_site_aniso_label
_atom_site_aniso_U_11
_atom_site_aniso_U_22
_atom_site_aniso_U_33
_atom_site_aniso_U_12
_atom_site_aniso_U_13
_atom_site_aniso_U_23
N1 0.0539(17) 0.0435(18) 0.0639(18) -0.0008(16) -0.0018(16) 0.0038(15)
O1 0.089(2) 0.080(2) 0.0790(19) 0.023(2) 0.0202(17) 0.0071(17)
O2 0.0816(19) 0.062(2) 0.0811(18) 0.0281(18) 0.0110(16) 0.0005(15)
O3 0.098(2) 0.073(2) 0.120(2) 0.044(2) 0.0348(19) 0.033(2)
C1 0.054(2) 0.051(2) 0.059(2) 0.001(2) -0.003(2) -0.010(2)
C2 0.060(2) 0.057(3) 0.053(2) -0.012(2) -0.009(2) 0.003(2)
C3 0.079(3) 0.081(4) 0.087(3) -0.004(3) 0.004(3) 0.016(3)
C4 0.093(4) 0.097(4) 0.094(3) -0.020(4) 0.009(3) 0.025(3)
C5 0.111(4) 0.077(4) 0.081(3) -0.025(4) -0.020(3) 0.027(3)
C6 0.109(4) 0.082(4) 0.102(3) 0.005(3) -0.004(3) 0.029(3)
C7 0.089(3) 0.084(4) 0.083(3) 0.010(3) 0.004(3) 0.026(3)
C8 0.052(2) 0.037(2) 0.0516(19) 0.0021(18) -0.0037(18) -0.0056(18)
C9 0.052(2) 0.040(2) 0.061(2) -0.0007(19) -0.005(2) -0.0107(19)
C10 0.048(2) 0.055(2) 0.075(2) -0.004(2) 0.004(2) 0.002(2)
C11 0.055(2) 0.044(2) 0.076(2) -0.002(2) -0.001(2) 0.001(2)
C12 0.067(3) 0.065(3) 0.069(2) -0.001(2) -0.012(2) 0.009(2)
C13 0.064(2) 0.043(2) 0.061(2) 0.012(2) -0.002(2) 0.010(2)
C14 0.107(4) 0.057(3) 0.072(3) -0.011(3) 0.013(3) -0.005(2)
C15 0.110(4) 0.054(3) 0.107(4) -0.023(3) 0.005(3) -0.006(3)
C16 0.085(3) 0.063(3) 0.113(4) -0.007(3) 0.015(3) 0.033(3)
C17 0.111(4) 0.106(4) 0.075(3) -0.015(4) 0.021(3) 0.020(3)
C18 0.105(4) 0.087(4) 0.064(3) -0.010(3) 0.000(3) 0.004(3)

loop_
_atom_type_symbol
_atom_type_description
_atom_type_scat_dispersion_real
_atom_type_scat_dispersion_imag
_atom_type_scat_source
C C 0.0033 0.0000 'International Tables Vol C Tables 4.2.6.8 and 6.1.1.4'
H H 0.0000 0.0000 'International Tables Vol C Tables 4.2.6.8 and 6.1.1.4'
N N 0.0061 0.0000 'International Tables Vol C Tables 4.2.6.8 and 6.1.1.4'
O O 0.0106 0.0000 'International Tables Vol C Tables 4.2.6.8 and 6.1.1.4'

loop_
_geom_angle_atom_site_label_1
_geom_angle_atom_site_label_2
_geom_angle_atom_site_label_3
_geom_angle
_geom_angle_publ_flag
C9 N1 C10 111.9(3) yes
C9 N1 C12 124.7(3) yes
C10 N1 C12 122.2(3) yes
C1 O1 H1 109.5 yes
O1 C1 C8 118.0(3) yes
O1 C1 C2 112.2(3) yes
C8 C1 C2 129.8(4) yes
C3 C2 C7 117.3(4) yes
C3 C2 C1 119.1(4) ?
C7 C2 C1 123.7(4) ?
C2 C3 C4 121.6(5) ?
C2 C3 H3 119.2 ?
C4 C3 H3 119.2 ?
C5 C4 C3 120.3(5) ?
C5 C4 H4 119.8 ?
C3 C4 H4 119.8 ?
C4 C5 C6 120.0(5) ?
C4 C5 H5 120.0 ?
C6 C5 H5 120.0 ?
C5 C6 C7 120.4(5) ?
C5 C6 H6 119.8 ?
C7 C6 H6 119.8 ?
C2 C7 C6 120.5(4) ?
C2 C7 H7 119.8 ?
C6 C7 H7 119.8 ?
C1 C8 C11 135.5(4) yes
C1 C8 C9 118.5(3) yes
C11 C8 C9 105.8(3) yes
O2 C9 N1 124.1(4) yes
O2 C9 C8 125.0(3) yes
N1 C9 C8 110.8(3) yes
N1 C10 C11 104.4(3) yes
N1 C10 H10A 110.9 yes
C11 C10 H10A 110.9 ?
N1 C10 H10B 110.9 ?
C11 C10 H10B 110.9 ?
H10A C10 H10B 108.9 ?
O3 C11 C8 131.3(4) yes
O3 C11 C10 121.8(4) yes
C8 C11 C10 106.9(3) ?
N1 C12 C13 112.6(3) ?
N1 C12 H12A 109.1 ?
C13 C12 H12A 109.1 ?
N1 C12 H12B 109.1 ?
C13 C12 H12B 109.1 ?
H12A C12 H12B 107.8 ?
C14 C13 C18 117.7(4) ?
C14 C13 C12 121.0(4) ?
C18 C13 C12 121.2(4) ?
C13 C14 C15 121.1(4) ?
C13 C14 H14 119.5 ?
C15 C14 H14 119.5 ?
C16 C15 C14 120.5(5) ?
C16 C15 H15 119.8 ?
C14 C15 H15 119.8 ?
C17 C16 C15 119.4(5) ?
C17 C16 H16 120.3 ?
C15 C16 H16 120.3 ?
C16 C17 C18 120.3(5) ?
C16 C17 H17 119.8 ?
C18 C17 H17 119.8 ?
C17 C18 C13 121.0(5) ?
C17 C18 H18 119.5 ?
C13 C18 H18 119.5 ?

loop_
_geom_bond_atom_site_label_1
_geom_bond_atom_site_label_2
_geom_bond_distance
_geom_bond_publ_flag
N1 C9 1.345(4) yes
N1 C10 1.454(5) yes
N1 C12 1.475(4) yes
O1 C1 1.326(4) yes
O1 H1 0.8200 ?
O2 C9 1.268(4) yes
O3 C11 1.219(5) yes
C1 C8 1.399(5) yes
C1 C2 1.487(5) yes
C2 C3 1.388(5) yes
C2 C7 1.392(6) yes
C3 C4 1.393(6) ?
C3 H3 0.9300 ?
C4 C5 1.357(7) ?
C4 H4 0.9300 ?
C5 C6 1.366(7) ?
C5 H5 0.9300 ?
C6 C7 1.408(6) ?
C6 H6 0.9300 ?
C7 H7 0.9300 ?
C8 C11 1.469(5) yes
C8 C9 1.479(5) yes
C10 C11 1.535(5) yes
C10 H10A 0.9700 ?
C10 H10B 0.9700 ?
C12 C13 1.514(6) yes
C12 H12A 0.9700 ?
C12 H12B 0.9700 ?
C13 C14 1.379(6) yes
C13 C18 1.387(5) ?
C14 C15 1.386(7) ?
C14 H14 0.9300 ?
C15 C16 1.369(6) ?
C15 H15 0.9300 ?
C16 C17 1.369(7) ?
C16 H16 0.9300 ?
C17 C18 1.386(7) ?
C17 H17 0.9300 ?
C18 H18 0.9300 ?

loop_
_geom_hbond_atom_site_label_D
_geom_hbond_atom_site_label_H
_geom_hbond_atom_site_label_A
_geom_hbond_site_symmetry_A
_geom_hbond_distance_DH
_geom_hbond_distance_HA
_geom_hbond_distance_DA
_geom_hbond_angle_DHA
_geom_hbond_publ_flag
C10 H10B O3 4_466 0.97 2.46 3.019(5) 116 yes
O1 H1 O2 . 0.82 1.74 2.507(4) 155 yes
C3 H3 O1 . 0.93 2.32 2.669(6) 102 yes
C7 H7 O3 . 0.93 2.14 2.969(6) 148 yes
C12 H12A O2 . 0.97 2.52 2.908(5) 104 yes

loop_
_geom_torsion_atom_site_label_1
_geom_torsion_atom_site_label_2
_geom_torsion_atom_site_label_3
_geom_torsion_atom_site_label_4
_geom_torsion
_geom_torsion_publ_flag
O1 C1 C2 C3 8.6(5) yes
C8 C1 C2 C3 -169.4(4) yes
O1 C1 C2 C7 -169.8(4) yes
C8 C1 C2 C7 12.1(6) yes
C7 C2 C3 C4 -1.7(6) ?
C1 C2 C3 C4 179.7(4) yes
C2 C3 C4 C5 0.4(7) ?
C3 C4 C5 C6 1.4(8) ?
C4 C5 C6 C7 -1.7(8) ?
C3 C2 C7 C6 1.4(7) ?
C1 C2 C7 C6 179.9(4) ?
C5 C6 C7 C2 0.3(8) ?
O1 C1 C8 C11 -177.8(4) ?
C2 C1 C8 C11 0.1(7) ?
O1 C1 C8 C9 -3.6(5) ?
C2 C1 C8 C9 174.4(3) ?
C10 N1 C9 O2 -178.4(3) yes
C12 N1 C9 O2 -10.5(5) yes
C10 N1 C9 C8 0.6(4) yes
C12 N1 C9 C8 168.5(3) yes
C1 C8 C9 O2 1.2(5) yes
C11 C8 C9 O2 177.0(3) yes
C1 C8 C9 N1 -177.9(3) yes
C11 C8 C9 N1 -2.1(4) yes
C9 N1 C10 C11 1.1(4) ?
C12 N1 C10 C11 -167.2(3) ?
C1 C8 C11 O3 -2.1(7) ?
C9 C8 C11 O3 -176.8(4) ?
C1 C8 C11 C10 177.4(4) ?
C9 C8 C11 C10 2.6(4) ?
N1 C10 C11 O3 177.2(4) ?
N1 C10 C11 C8 -2.3(4) ?
C9 N1 C12 C13 129.4(4) yes
C10 N1 C12 C13 -63.9(4) yes
N1 C12 C13 C14 -60.2(5) yes
N1 C12 C13 C18 118.9(4) yes
C18 C13 C14 C15 1.3(7) ?
C12 C13 C14 C15 -179.6(4) ?
C13 C14 C15 C16 -0.4(8) ?
C14 C15 C16 C17 -0.4(8) ?
C15 C16 C17 C18 0.1(8) ?
C16 C17 C18 C13 0.9(8) ?
C14 C13 C18 C17 -1.6(7) ?
C12 C13 C18 C17 179.3(4) ?

loop_
_cod_related_entry_id
_cod_related_entry_database
_cod_related_entry_code
1 ChemSpider 21174471
